data_7028637
loop_
_publ_author_name
'Hancock, Stuart L.'
'Gati, Rachel'
'Mahon, Mary F.'
'Tshuva, Edit Y.'
'Jones, Matthew D.'

_publ_section_title
;
 Heteroleptic titanium(IV) catecholato/piperazine systems and their
 anti-cancer properties.
;
_journal_issue 3
_journal_name_full 'Dalton transactions (Cambridge, England : 2003)'
_journal_page_first 1380
_journal_page_last 1385
_journal_paper_doi 10.1039/c3dt52583j
_journal_volume 43
_journal_year 2014
_chemical_formula_sum 'C28.5 H32 Cl N3 O6 Ti'
_chemical_formula_weight 595.92
_chemical_name_systematic
; 
 ? 
;
_space_group_IT_number 14
_symmetry_cell_setting monoclinic
_symmetry_space_group_name_Hall '-P 2yn'
_symmetry_space_group_name_H-M 'P 1 21/n 1'
_atom_sites_solution_hydrogens geom
_atom_sites_solution_primary direct
_atom_sites_solution_secondary difmap
_audit_creation_method SHELXL-97
_cell_angle_alpha 90.00
_cell_angle_beta 101.0970(10)
_cell_angle_gamma 90.00
_cell_formula_units_Z 4
_cell_length_a 12.7780(2)
_cell_length_b 13.3090(2)
_cell_length_c 16.4640(3)
_cell_measurement_reflns_used 42158
_cell_measurement_temperature 150(2)
_cell_measurement_theta_max 27.48
_cell_measurement_theta_min 3.51
_cell_volume 2747.56(8)
_computing_cell_refinement 'HKL Scalepack (Otwinowski & Minor 1997)'
_computing_data_collection 'Collect (Bruker AXS BV 1997-2004)'
_computing_data_reduction 'Denzo & Scalepack (Otwinowski, Minor 1997)'
_computing_molecular_graphics 'ORTEX (P.McArdle 1995)'
_computing_publication_material 'SHELXL-97/2 (Sheldrick 1997)'
_computing_structure_refinement 'SHELXL-97/2 (Sheldrick 1997)'
_computing_structure_solution
;
 SIR97- Altomare A., Burla M.C., Camalli M., Cascarano G.L., Giacovazzo C. ,
 Guagliardi A., Moliterni A.G.G., Polidori G.,Spagna R.
 (1999) J. Appl. Cryst. 32, 115-119.
;
_diffrn_ambient_temperature 150(2)
_diffrn_measured_fraction_theta_full 0.992
_diffrn_measured_fraction_theta_max 0.992
_diffrn_measurement_device_type 'nonius kappa ccd'
_diffrn_measurement_method ccd
_diffrn_radiation_monochromator graphite
_diffrn_radiation_source 'fine-focus sealed tube'
_diffrn_radiation_type MoK\a
_diffrn_radiation_wavelength 0.71073
_diffrn_reflns_av_R_equivalents 0.0700
_diffrn_reflns_av_sigmaI/netI 0.0408
_diffrn_reflns_limit_h_max 16
_diffrn_reflns_limit_h_min -16
_diffrn_reflns_limit_k_max 17
_diffrn_reflns_limit_k_min -17
_diffrn_reflns_limit_l_max 21
_diffrn_reflns_limit_l_min -21
_diffrn_reflns_number 40787
_diffrn_reflns_theta_full 27.49
_diffrn_reflns_theta_max 27.49
_diffrn_reflns_theta_min 3.58
_exptl_absorpt_coefficient_mu 0.457
_exptl_absorpt_correction_type none
_exptl_crystal_colour red
_exptl_crystal_density_diffrn 1.441
_exptl_crystal_density_method 'not measured'
_exptl_crystal_description block
_exptl_crystal_F_000 1244
_exptl_crystal_size_max 0.20
_exptl_crystal_size_mid 0.10
_exptl_crystal_size_min 0.10
_refine_diff_density_max 1.768
_refine_diff_density_min -1.596
_refine_diff_density_rms 0.092
_refine_ls_extinction_method none
_refine_ls_goodness_of_fit_ref 1.030
_refine_ls_hydrogen_treatment constr
_refine_ls_matrix_type full
_refine_ls_number_parameters 366
_refine_ls_number_reflns 6270
_refine_ls_number_restraints 0
_refine_ls_restrained_S_all 1.030
_refine_ls_R_factor_all 0.0785
_refine_ls_R_factor_gt 0.0638
_refine_ls_shift/su_max 0.000
_refine_ls_shift/su_mean 0.000
_refine_ls_structure_factor_coef Fsqd
_refine_ls_weighting_details 'calc w=1/[\s^2^(Fo^2^)+(0.0681P)^2^+6.5769P] where P=(Fo^2^+2Fc^2^)/3'
_refine_ls_weighting_scheme calc
_refine_ls_wR_factor_gt 0.1533
_refine_ls_wR_factor_ref 0.1664
_reflns_number_gt 5144
_reflns_number_total 6270
_reflns_threshold_expression >2sigma(I)
_cod_data_source_file c3dt52583j.txt
_cod_data_source_block L6(TiO2Ar2)
_cod_depositor_comments
;
The following automatic conversions were performed:

'_symmetry_cell_setting' value 'Monoclinic' changed to 'monoclinic'
according to
/usr/data/users/saulius/automatic-downloads/current/RSC/lib/dictionaries/cif_core.dic
dictionary named 'cif_core.dic' version 2.4.2 from 2011-04-26.

Automatic conversion script
Id: cif_fix_values 2281 2013-09-26 08:29:07Z andrius 
;
_cod_original_sg_symbol_H-M P21/n
_cod_original_formula_sum 'C28.50 H32 Cl N3 O6 Ti'
_cod_database_code 7028637

loop_
_symmetry_equiv_pos_as_xyz
'x, y, z'
'-x+1/2, y+1/2, -z+1/2'
'-x, -y, -z'
'x-1/2, -y-1/2, z-1/2'

loop_
_atom_site_label
_atom_site_type_symbol
_atom_site_fract_x
_atom_site_fract_y
_atom_site_fract_z
_atom_site_U_iso_or_equiv
_atom_site_adp_type
_atom_site_occupancy
_atom_site_symmetry_multiplicity
_atom_site_calc_flag
_atom_site_refinement_flags
Ti1 Ti 0.22533(4) 0.87870(3) 0.32084(3) 0.01925(14) Uani 1 1 d .
Cl1 Cl 0.01529(16) 0.4827(2) 0.41704(9) 0.1304(9) Uani 1 1 d .
O1 O 0.33263(15) 0.80689(15) 0.39867(12) 0.0251(4) Uani 1 1 d .
N1 N 0.26798(18) 1.02936(17) 0.37260(14) 0.0226(5) Uani 1 1 d .
C1 C 0.4273(2) 0.7912(2) 0.37680(18) 0.0242(6) Uani 1 1 d .
O2 O 0.34183(16) 0.86552(15) 0.25681(12) 0.0262(4) Uani 1 1 d .
N2 N 0.17958(18) 1.00247(17) 0.23150(14) 0.0211(5) Uani 1 1 d .
C2 C 0.5157(2) 0.7473(2) 0.42621(19) 0.0287(6) Uani 1 1 d .
H2 H 0.5149 0.7264 0.4813 0.034 Uiso 1 1 calc R
O3 O 0.14382(15) 0.88413(14) 0.40287(11) 0.0225(4) Uani 1 1 d .
N3 N 0.7027(2) 0.6938(2) 0.4425(2) 0.0392(7) Uani 1 1 d .
C3 C 0.6065(2) 0.7353(2) 0.3908(2) 0.0304(6) Uani 1 1 d .
O4 O 0.12840(15) 0.80244(14) 0.24951(12) 0.0228(4) Uani 1 1 d .
C4 C 0.6117(2) 0.7636(2) 0.3111(2) 0.0313(6) Uani 1 1 d .
H4 H 0.6746 0.7520 0.2897 0.038 Uiso 1 1 calc R
O5 O 0.7042(2) 0.6835(3) 0.51729(19) 0.0646(9) Uani 1 1 d .
C5 C 0.5235(2) 0.8092(2) 0.2625(2) 0.0302(6) Uani 1 1 d .
H5 H 0.5256 0.8303 0.2077 0.036 Uiso 1 1 calc R
O6 O 0.7786(2) 0.6734(2) 0.41000(19) 0.0557(7) Uani 1 1 d .
C6 C 0.4315(2) 0.8237(2) 0.29554(18) 0.0249(6) Uani 1 1 d .
C7 C 0.1636(2) 0.9131(2) 0.48332(16) 0.0226(5) Uani 1 1 d .
C8 C 0.0957(2) 0.8764(2) 0.53417(18) 0.0252(6) Uani 1 1 d .
C9 C 0.1152(2) 0.9049(2) 0.61701(18) 0.0283(6) Uani 1 1 d .
H9 H 0.0712 0.8784 0.6523 0.034 Uiso 1 1 calc R
C10 C 0.1972(2) 0.9711(2) 0.65014(18) 0.0286(6) Uani 1 1 d .
C11 C 0.2612(2) 1.0077(2) 0.59783(17) 0.0278(6) Uani 1 1 d .
H11 H 0.3170 1.0531 0.6193 0.033 Uiso 1 1 calc R
C12 C 0.2464(2) 0.9801(2) 0.51458(17) 0.0243(6) Uani 1 1 d .
C13 C 0.0035(3) 0.8097(3) 0.4973(2) 0.0326(7) Uani 1 1 d .
H13A H -0.0255 0.7777 0.5418 0.049 Uiso 1 1 calc R
H13B H 0.0282 0.7579 0.4631 0.049 Uiso 1 1 calc R
H13C H -0.0521 0.8502 0.4629 0.049 Uiso 1 1 calc R
C14 C 0.2129(3) 1.0043(3) 0.73929(19) 0.0364(7) Uani 1 1 d .
H14A H 0.2861 1.0287 0.7574 0.055 Uiso 1 1 calc R
H14B H 0.2003 0.9474 0.7739 0.055 Uiso 1 1 calc R
H14C H 0.1627 1.0585 0.7445 0.055 Uiso 1 1 calc R
C15 C 0.3188(2) 1.0251(2) 0.46148(17) 0.0263(6) Uani 1 1 d .
H15A H 0.3391 1.0940 0.4813 0.032 Uiso 1 1 calc R
H15B H 0.3848 0.9846 0.4678 0.032 Uiso 1 1 calc R
C16 C 0.3385(2) 1.0732(2) 0.32005(18) 0.0276(6) Uani 1 1 d .
H16A H 0.4060 1.0349 0.3262 0.033 Uiso 1 1 calc R
H16B H 0.3554 1.1441 0.3355 0.033 Uiso 1 1 calc R
C17 C 0.2752(2) 1.0660(2) 0.23043(18) 0.0265(6) Uani 1 1 d .
H17A H 0.2532 1.1339 0.2090 0.032 Uiso 1 1 calc R
H17B H 0.3200 1.0355 0.1942 0.032 Uiso 1 1 calc R
C18 C 0.1685(2) 1.0914(2) 0.35812(18) 0.0264(6) Uani 1 1 d .
H18A H 0.1863 1.1639 0.3594 0.032 Uiso 1 1 calc R
H18B H 0.1261 1.0778 0.4013 0.032 Uiso 1 1 calc R
C19 C 0.1051(2) 1.0614(2) 0.27205(17) 0.0248(6) Uani 1 1 d .
H19A H 0.0423 1.0202 0.2776 0.030 Uiso 1 1 calc R
H19B H 0.0801 1.1220 0.2391 0.030 Uiso 1 1 calc R
C20 C 0.1295(2) 0.9710(2) 0.14586(16) 0.0245(6) Uani 1 1 d .
H20A H 0.1825 0.9332 0.1213 0.029 Uiso 1 1 calc R
H20B H 0.1094 1.0317 0.1116 0.029 Uiso 1 1 calc R
C21 C 0.0319(2) 0.9066(2) 0.14337(16) 0.0234(5) Uani 1 1 d .
C22 C 0.0361(2) 0.8229(2) 0.19555(16) 0.0223(5) Uani 1 1 d .
C23 C -0.0526(2) 0.7608(2) 0.19346(17) 0.0249(6) Uani 1 1 d .
C24 C -0.1441(2) 0.7813(2) 0.13430(19) 0.0291(6) Uani 1 1 d .
H24 H -0.2038 0.7378 0.1302 0.035 Uiso 1 1 calc R
C25 C -0.1507(2) 0.8636(2) 0.08104(18) 0.0291(6) Uani 1 1 d .
C26 C -0.0627(2) 0.9268(2) 0.08741(17) 0.0267(6) Uani 1 1 d .
H26 H -0.0670 0.9846 0.0531 0.032 Uiso 1 1 calc R
C27 C -0.0508(3) 0.6767(2) 0.2545(2) 0.0320(6) Uani 1 1 d .
H27A H 0.0215 0.6693 0.2872 0.048 Uiso 1 1 calc R
H27B H -0.0722 0.6139 0.2247 0.048 Uiso 1 1 calc R
H27C H -0.1004 0.6918 0.2914 0.048 Uiso 1 1 calc R
C28 C -0.2516(3) 0.8826(3) 0.0185(2) 0.0384(7) Uani 1 1 d .
H28A H -0.2528 0.9525 -0.0001 0.058 Uiso 1 1 calc R
H28B H -0.3136 0.8698 0.0441 0.058 Uiso 1 1 calc R
H28C H -0.2539 0.8377 -0.0290 0.058 Uiso 1 1 calc R
C29 C 0.0250(7) 0.4619(6) 0.5204(6) 0.057(2) Uani 0.50 1 d P
H29A H 0.1035 0.4616 0.5258 0.068 Uiso 0.50 1 calc PR
H29B H -0.0073 0.3950 0.5065 0.068 Uiso 0.50 1 calc PR

loop_
_atom_site_aniso_label
_atom_site_aniso_U_11
_atom_site_aniso_U_22
_atom_site_aniso_U_33
_atom_site_aniso_U_23
_atom_site_aniso_U_13
_atom_site_aniso_U_12
Ti1 0.0214(2) 0.0174(2) 0.0183(2) -0.00023(17) 0.00236(17) 0.00007(17)
Cl1 0.1214(14) 0.218(2) 0.0457(7) 0.0031(10) 0.0015(8) -0.1100(15)
O1 0.0255(10) 0.0256(10) 0.0234(9) 0.0027(8) 0.0029(8) 0.0018(8)
N1 0.0248(11) 0.0206(11) 0.0217(11) -0.0002(9) 0.0029(9) -0.0033(9)
C1 0.0238(13) 0.0190(13) 0.0287(14) -0.0009(10) 0.0020(11) -0.0006(10)
O2 0.0253(10) 0.0290(10) 0.0243(10) 0.0022(8) 0.0044(8) 0.0024(8)
N2 0.0249(11) 0.0186(11) 0.0194(10) -0.0001(8) 0.0029(9) -0.0009(9)
C2 0.0296(15) 0.0243(14) 0.0304(15) 0.0028(11) 0.0010(12) -0.0012(11)
O3 0.0244(9) 0.0233(9) 0.0196(9) -0.0020(7) 0.0040(7) -0.0015(7)
N3 0.0294(14) 0.0375(15) 0.0484(17) 0.0078(13) 0.0017(12) 0.0042(11)
C3 0.0229(14) 0.0229(14) 0.0429(17) -0.0015(12) 0.0000(12) 0.0021(11)
O4 0.0253(10) 0.0194(9) 0.0222(9) -0.0003(7) 0.0007(8) 0.0007(7)
C4 0.0266(14) 0.0280(15) 0.0405(17) -0.0050(13) 0.0093(13) -0.0009(12)
O5 0.0411(15) 0.094(2) 0.0571(18) 0.0404(17) 0.0064(13) 0.0184(15)
C5 0.0295(15) 0.0306(15) 0.0314(15) -0.0031(12) 0.0082(12) -0.0026(12)
O6 0.0280(12) 0.078(2) 0.0602(17) -0.0038(15) 0.0052(12) 0.0186(13)
C6 0.0256(14) 0.0192(13) 0.0292(14) -0.0035(10) 0.0032(11) -0.0014(10)
C7 0.0245(13) 0.0222(13) 0.0207(12) -0.0003(10) 0.0035(10) 0.0026(10)
C8 0.0249(13) 0.0243(14) 0.0269(14) -0.0002(11) 0.0059(11) 0.0034(11)
C9 0.0294(15) 0.0313(15) 0.0264(14) 0.0019(11) 0.0105(12) 0.0063(12)
C10 0.0352(15) 0.0282(15) 0.0218(13) -0.0022(11) 0.0037(11) 0.0086(12)
C11 0.0338(15) 0.0262(14) 0.0218(13) -0.0023(11) 0.0013(11) 0.0032(11)
C12 0.0281(14) 0.0224(13) 0.0215(13) -0.0002(10) 0.0027(11) 0.0008(11)
C13 0.0303(15) 0.0375(17) 0.0316(15) -0.0027(13) 0.0100(12) -0.0048(13)
C14 0.0463(19) 0.0401(18) 0.0232(14) -0.0044(13) 0.0077(13) 0.0035(14)
C15 0.0292(14) 0.0258(14) 0.0221(13) -0.0025(11) 0.0006(11) -0.0048(11)
C16 0.0314(15) 0.0247(14) 0.0255(14) 0.0010(11) 0.0029(11) -0.0079(11)
C17 0.0317(15) 0.0225(13) 0.0252(13) 0.0025(11) 0.0051(11) -0.0048(11)
C18 0.0318(15) 0.0200(13) 0.0266(14) -0.0026(10) 0.0033(11) 0.0033(11)
C19 0.0283(14) 0.0191(13) 0.0259(13) -0.0003(10) 0.0025(11) 0.0043(10)
C20 0.0300(14) 0.0246(13) 0.0185(12) 0.0004(10) 0.0038(11) 0.0001(11)
C21 0.0264(13) 0.0248(13) 0.0187(12) -0.0034(10) 0.0035(10) 0.0014(11)
C22 0.0222(13) 0.0233(13) 0.0209(12) -0.0039(10) 0.0027(10) 0.0027(10)
C23 0.0261(14) 0.0251(14) 0.0237(13) -0.0041(11) 0.0054(11) 0.0004(11)
C24 0.0251(14) 0.0298(15) 0.0318(15) -0.0059(12) 0.0043(12) -0.0038(11)
C25 0.0249(14) 0.0368(16) 0.0243(14) -0.0059(12) 0.0013(11) 0.0044(12)
C26 0.0298(14) 0.0284(14) 0.0209(13) -0.0001(11) 0.0024(11) 0.0034(11)
C27 0.0315(15) 0.0289(15) 0.0359(16) 0.0021(12) 0.0074(13) -0.0053(12)
C28 0.0296(16) 0.0460(19) 0.0353(17) 0.0000(14) -0.0042(13) 0.0028(14)
C29 0.049(4) 0.044(4) 0.071(6) 0.025(4) -0.004(4) -0.002(4)

loop_
_atom_type_symbol
_atom_type_description
_atom_type_scat_dispersion_real
_atom_type_scat_dispersion_imag
_atom_type_scat_source
C C 0.0033 0.0016 'International Tables Vol C Tables 4.2.6.8 and 6.1.1.4'
H H 0.0000 0.0000 'International Tables Vol C Tables 4.2.6.8 and 6.1.1.4'
O O 0.0106 0.0060 'International Tables Vol C Tables 4.2.6.8 and 6.1.1.4'
N N 0.0061 0.0033 'International Tables Vol C Tables 4.2.6.8 and 6.1.1.4'
Ti Ti 0.2776 0.4457 'International Tables Vol C Tables 4.2.6.8 and 6.1.1.4'
Cl Cl 0.1484 0.1585 'International Tables Vol C Tables 4.2.6.8 and 6.1.1.4'

loop_
_geom_angle_atom_site_label_1
_geom_angle_atom_site_label_2
_geom_angle_atom_site_label_3
_geom_angle
_geom_angle_site_symmetry_1
_geom_angle_site_symmetry_3
O4 Ti1 O3 94.74(9) . .
O4 Ti1 O1 116.97(9) . .
O3 Ti1 O1 87.87(8) . .
O4 Ti1 O2 95.37(9) . .
O3 Ti1 O2 165.67(9) . .
O1 Ti1 O2 78.50(8) . .
O4 Ti1 N1 146.54(9) . .
O3 Ti1 N1 79.36(8) . .
O1 Ti1 N1 95.86(9) . .
O2 Ti1 N1 97.49(9) . .
O4 Ti1 N2 85.82(8) . .
O3 Ti1 N2 109.94(9) . .
O1 Ti1 N2 150.44(9) . .
O2 Ti1 N2 80.93(8) . .
N1 Ti1 N2 66.03(8) . .
C1 O1 Ti1 117.29(17) . .
C15 N1 C16 113.0(2) . .
C15 N1 C18 112.0(2) . .
C16 N1 C18 106.4(2) . .
C15 N1 Ti1 112.04(17) . .
C16 N1 Ti1 105.35(17) . .
C18 N1 Ti1 107.53(16) . .
O1 C1 C2 125.6(3) . .
O1 C1 C6 113.9(2) . .
C2 C1 C6 120.5(3) . .
C6 O2 Ti1 116.67(18) . .
C19 N2 C17 107.7(2) . .
C19 N2 C20 112.2(2) . .
C17 N2 C20 110.6(2) . .
C19 N2 Ti1 101.79(16) . .
C17 N2 Ti1 108.58(16) . .
C20 N2 Ti1 115.49(16) . .
C1 C2 C3 116.7(3) . .
C1 C2 H2 121.7 . .
C3 C2 H2 121.7 . .
C7 O3 Ti1 134.08(18) . .
O6 N3 O5 123.3(3) . .
O6 N3 C3 118.5(3) . .
O5 N3 C3 118.2(3) . .
C4 C3 C2 124.0(3) . .
C4 C3 N3 117.9(3) . .
C2 C3 N3 118.0(3) . .
C22 O4 Ti1 134.33(17) . .
C3 C4 C5 119.0(3) . .
C3 C4 H4 120.5 . .
C5 C4 H4 120.5 . .
C4 C5 C6 119.0(3) . .
C4 C5 H5 120.5 . .
C6 C5 H5 120.5 . .
O2 C6 C5 125.8(3) . .
O2 C6 C1 113.4(2) . .
C5 C6 C1 120.8(3) . .
O3 C7 C12 121.6(2) . .
O3 C7 C8 117.6(2) . .
C12 C7 C8 120.7(3) . .
C9 C8 C7 118.4(3) . .
C9 C8 C13 122.3(3) . .
C7 C8 C13 119.3(3) . .
C8 C9 C10 122.3(3) . .
C8 C9 H9 118.8 . .
C10 C9 H9 118.8 . .
C11 C10 C9 117.8(3) . .
C11 C10 C14 121.1(3) . .
C9 C10 C14 121.0(3) . .
C10 C11 C12 122.3(3) . .
C10 C11 H11 118.9 . .
C12 C11 H11 118.9 . .
C11 C12 C7 118.5(3) . .
C11 C12 C15 118.8(3) . .
C7 C12 C15 122.8(2) . .
C8 C13 H13A 109.5 . .
C8 C13 H13B 109.5 . .
H13A C13 H13B 109.5 . .
C8 C13 H13C 109.5 . .
H13A C13 H13C 109.5 . .
H13B C13 H13C 109.5 . .
C10 C14 H14A 109.5 . .
C10 C14 H14B 109.5 . .
H14A C14 H14B 109.5 . .
C10 C14 H14C 109.5 . .
H14A C14 H14C 109.5 . .
H14B C14 H14C 109.5 . .
N1 C15 C12 112.7(2) . .
N1 C15 H15A 109.1 . .
C12 C15 H15A 109.1 . .
N1 C15 H15B 109.1 . .
C12 C15 H15B 109.1 . .
H15A C15 H15B 107.8 . .
N1 C16 C17 105.5(2) . .
N1 C16 H16A 110.6 . .
C17 C16 H16A 110.6 . .
N1 C16 H16B 110.6 . .
C17 C16 H16B 110.6 . .
H16A C16 H16B 108.8 . .
N2 C17 C16 107.7(2) . .
N2 C17 H17A 110.2 . .
C16 C17 H17A 110.2 . .
N2 C17 H17B 110.2 . .
C16 C17 H17B 110.2 . .
H17A C17 H17B 108.5 . .
N1 C18 C19 106.4(2) . .
N1 C18 H18A 110.4 . .
C19 C18 H18A 110.4 . .
N1 C18 H18B 110.4 . .
C19 C18 H18B 110.4 . .
H18A C18 H18B 108.6 . .
N2 C19 C18 106.3(2) . .
N2 C19 H19A 110.5 . .
C18 C19 H19A 110.5 . .
N2 C19 H19B 110.5 . .
C18 C19 H19B 110.5 . .
H19A C19 H19B 108.7 . .
N2 C20 C21 112.8(2) . .
N2 C20 H20A 109.0 . .
C21 C20 H20A 109.0 . .
N2 C20 H20B 109.0 . .
C21 C20 H20B 109.0 . .
H20A C20 H20B 107.8 . .
C26 C21 C22 118.9(3) . .
C26 C21 C20 121.0(3) . .
C22 C21 C20 120.1(2) . .
O4 C22 C23 119.6(2) . .
O4 C22 C21 119.1(2) . .
C23 C22 C21 121.3(3) . .
C24 C23 C22 117.8(3) . .
C24 C23 C27 121.0(3) . .
C22 C23 C27 121.1(3) . .
C25 C24 C23 122.2(3) . .
C25 C24 H24 118.9 . .
C23 C24 H24 118.9 . .
C26 C25 C24 118.4(3) . .
C26 C25 C28 121.5(3) . .
C24 C25 C28 120.1(3) . .
C25 C26 C21 121.2(3) . .
C25 C26 H26 119.4 . .
C21 C26 H26 119.4 . .
C23 C27 H27A 109.5 . .
C23 C27 H27B 109.5 . .
H27A C27 H27B 109.5 . .
C23 C27 H27C 109.5 . .
H27A C27 H27C 109.5 . .
H27B C27 H27C 109.5 . .
C25 C28 H28A 109.5 . .
C25 C28 H28B 109.5 . .
H28A C28 H28B 109.5 . .
C25 C28 H28C 109.5 . .
H28A C28 H28C 109.5 . .
H28B C28 H28C 109.5 . .
C29 C29 Cl1 76.4(9) 3_566 3_566
C29 C29 H29A 115.8 3_566 .
Cl1 C29 H29A 115.8 3_566 .
C29 C29 H29B 115.8 3_566 .
Cl1 C29 H29B 115.8 3_566 .
H29A C29 H29B 112.8 . .

loop_
_geom_bond_atom_site_label_1
_geom_bond_atom_site_label_2
_geom_bond_distance
_geom_bond_site_symmetry_2
Ti1 O4 1.8395(19) .
Ti1 O3 1.8589(19) .
Ti1 O1 1.939(2) .
Ti1 O2 1.990(2) .
Ti1 N1 2.206(2) .
Ti1 N2 2.211(2) .
Cl1 C29 1.440(11) 3_566
O1 C1 1.343(3) .
N1 C15 1.483(3) .
N1 C16 1.483(4) .
N1 C18 1.496(4) .
C1 C2 1.388(4) .
C1 C6 1.417(4) .
O2 C6 1.322(3) .
N2 C19 1.487(3) .
N2 C17 1.489(4) .
N2 C20 1.492(3) .
C2 C3 1.404(4) .
C2 H2 0.9500 .
O3 C7 1.356(3) .
N3 O6 1.225(4) .
N3 O5 1.236(4) .
N3 C3 1.462(4) .
C3 C4 1.378(5) .
O4 C22 1.360(3) .
C4 C5 1.390(4) .
C4 H4 0.9500 .
C5 C6 1.400(4) .
C5 H5 0.9500 .
C7 C12 1.404(4) .
C7 C8 1.404(4) .
C8 C9 1.391(4) .
C8 C13 1.506(4) .
C9 C10 1.397(4) .
C9 H9 0.9500 .
C10 C11 1.385(4) .
C10 C14 1.509(4) .
C11 C12 1.396(4) .
C11 H11 0.9500 .
C12 C15 1.513(4) .
C13 H13A 0.9800 .
C13 H13B 0.9800 .
C13 H13C 0.9800 .
C14 H14A 0.9800 .
C14 H14B 0.9800 .
C14 H14C 0.9800 .
C15 H15A 0.9900 .
C15 H15B 0.9900 .
C16 C17 1.543(4) .
C16 H16A 0.9900 .
C16 H16B 0.9900 .
C17 H17A 0.9900 .
C17 H17B 0.9900 .
C18 C19 1.543(4) .
C18 H18A 0.9900 .
C18 H18B 0.9900 .
C19 H19A 0.9900 .
C19 H19B 0.9900 .
C20 C21 1.508(4) .
C20 H20A 0.9900 .
C20 H20B 0.9900 .
C21 C26 1.398(4) .
C21 C22 1.401(4) .
C22 C23 1.398(4) .
C23 C24 1.397(4) .
C23 C27 1.501(4) .
C24 C25 1.395(4) .
C24 H24 0.9500 .
C25 C26 1.392(4) .
C25 C28 1.508(4) .
C26 H26 0.9500 .
C27 H27A 0.9800 .
C27 H27B 0.9800 .
C27 H27C 0.9800 .
C28 H28A 0.9800 .
C28 H28B 0.9800 .
C28 H28C 0.9800 .
C29 C29 1.313(15) 3_566
C29 Cl1 1.440(11) 3_566
C29 H29A 0.9900 .
C29 H29B 0.9900 .
